data_1569907
loop_
_publ_author_name
'Jiang, Bo'
'Gui, Wu-Tao'
'Wang, Hao-Tian'
'Xie, Ke'
'Chen, Zhi-Chao'
'Zhu, Lei'
'Ouyang, Qin'
'Du, Wei'
'Chen, Ying-Chun'

_publ_section_title
;
 Asymmetric Friedel-Crafts reaction of unsaturated carbonyl-tethered
 heteroarenes <i>via</i> vinylogous activation of
 Pd<sup>0</sup>-&#x3c0;-Lewis base catalysis.
;
_journal_issue 39
_journal_name_full 'Chemical science'
_journal_page_first 10867
_journal_page_last 10874
_journal_paper_doi 10.1039/d3sc03996j
_journal_volume 14
_journal_year 2023
_chemical_formula_moiety 'C34 H23 F3 N2 O3'
_chemical_formula_sum 'C34 H23 F3 N2 O3'
_chemical_formula_weight 564.54
_space_group_crystal_system triclinic
_space_group_IT_number 2
_space_group_name_Hall '-P 1'
_space_group_name_H-M_alt 'P -1'
_atom_sites_solution_hydrogens geom
_atom_sites_solution_primary dual
_audit_creation_date 2023-03-21
_audit_creation_method
;
Olex2 1.3
(compiled 2020.11.12 svn.r5f609507 for OlexSys, GUI svn.r6408)
;
_audit_update_record
;
2023-03-27 deposited with the CCDC.	2023-09-18 downloaded from the CCDC.
;
_cell_angle_alpha 77.395(2)
_cell_angle_beta 67.131(2)
_cell_angle_gamma 85.909(2)
_cell_formula_units_Z 2
_cell_length_a 10.0380(5)
_cell_length_b 12.1514(6)
_cell_length_c 12.3554(7)
_cell_measurement_reflns_used 4516
_cell_measurement_temperature 150(2)
_cell_measurement_theta_max 27.299
_cell_measurement_theta_min 2.621
_cell_volume 1354.98(12)
_computing_cell_refinement 'SAINT V8.40B (?, 2016)'
_computing_data_reduction 'SAINT V8.40B (?, 2016)'
_computing_molecular_graphics 'Olex2 1.3 (Dolomanov et al., 2009)'
_computing_publication_material 'Olex2 1.3 (Dolomanov et al., 2009)'
_computing_structure_refinement 'SHELXL 2014/7 (Sheldrick, 2015)'
_computing_structure_solution 'SHELXT 2018/2 (Sheldrick, 2018)'
_diffrn_ambient_temperature 150.0
_diffrn_measured_fraction_theta_full 0.987
_diffrn_measured_fraction_theta_max 0.981
_diffrn_measurement_device_type 'Bruker APEX-II CCD'
_diffrn_measurement_method '\f and \w scans'
_diffrn_radiation_type MoK\a
_diffrn_radiation_wavelength 0.71073
_diffrn_reflns_av_R_equivalents 0.0795
_diffrn_reflns_av_unetI/netI 0.0713
_diffrn_reflns_Laue_measured_fraction_full 0.987
_diffrn_reflns_Laue_measured_fraction_max 0.981
_diffrn_reflns_limit_h_max 12
_diffrn_reflns_limit_h_min -13
_diffrn_reflns_limit_k_max 15
_diffrn_reflns_limit_k_min -15
_diffrn_reflns_limit_l_max 16
_diffrn_reflns_limit_l_min -15
_diffrn_reflns_number 19422
_diffrn_reflns_point_group_measured_fraction_full 0.987
_diffrn_reflns_point_group_measured_fraction_max 0.981
_diffrn_reflns_theta_full 25.242
_diffrn_reflns_theta_max 27.494
_diffrn_reflns_theta_min 2.202
_diffrn_source_current 1.4
_diffrn_source_power 0.07
_diffrn_source_voltage 50.0
_diffrn_standards_number 0
_exptl_absorpt_coefficient_mu 0.103
_exptl_absorpt_correction_T_max 0.7456
_exptl_absorpt_correction_T_min 0.6652
_exptl_absorpt_correction_type multi-scan
_exptl_absorpt_process_details
;
SADABS-2016/2 (Bruker,2016/2) was used for absorption correction.
wR2(int) was 0.0863 before and 0.0541 after correction.
The Ratio of minimum to maximum transmission is 0.8922.
The \l/2 correction factor is Not present.
;
_exptl_crystal_colour 'clear light colourless'
_exptl_crystal_colour_lustre clear
_exptl_crystal_colour_modifier light
_exptl_crystal_colour_primary colourless
_exptl_crystal_density_diffrn 1.384
_exptl_crystal_description plate
_exptl_crystal_F_000 584
_exptl_crystal_size_max 0.28
_exptl_crystal_size_mid 0.21
_exptl_crystal_size_min 0.08
_refine_diff_density_max 0.480
_refine_diff_density_min -0.338
_refine_diff_density_rms 0.051
_refine_ls_extinction_method none
_refine_ls_goodness_of_fit_ref 1.030
_refine_ls_hydrogen_treatment constr
_refine_ls_matrix_type full
_refine_ls_number_parameters 380
_refine_ls_number_reflns 6096
_refine_ls_number_restraints 0
_refine_ls_restrained_S_all 1.030
_refine_ls_R_factor_all 0.0971
_refine_ls_R_factor_gt 0.0525
_refine_ls_shift/su_max 0.000
_refine_ls_shift/su_mean 0.000
_refine_ls_structure_factor_coef Fsqd
_refine_ls_weighting_details 'w=1/[\s^2^(Fo^2^)+(0.0436P)^2^+0.6649P] where P=(Fo^2^+2Fc^2^)/3'
_refine_ls_weighting_scheme calc
_refine_ls_wR_factor_gt 0.1142
_refine_ls_wR_factor_ref 0.1319
_reflns_Friedel_coverage 0.000
_reflns_number_gt 4053
_reflns_number_total 6096
_reflns_threshold_expression 'I > 2\s(I)'
_cod_data_source_file d3sc03996j2.cif
_cod_data_source_block 4d
_cod_depositor_comments 'Adding full bibliography for 1569903--1569908.cif.'
_cod_database_code 1569907
_shelx_shelxl_version_number 2014/7
_shelx_space_group_comment
;
The symmetry employed for this shelxl refinement is uniquely defined
by the following loop, which should always be used as a source of
symmetry information in preference to the above space-group names.
They are only intended as comments.
;
_shelx_estimated_absorpt_t_max 0.992
_shelx_estimated_absorpt_t_min 0.972
_olex2_refinement_description
;
1. Fixed Uiso
 At 1.2 times of:
  All C(H) groups, All C(H,H) groups
 At 1.5 times of:
  All C(H,H,H) groups
2.a Ternary CH refined with riding coordinates:
 C8(H8)
2.b Secondary CH2 refined with riding coordinates:
 C5(H5A,H5B)
2.c Aromatic/amide H refined with riding coordinates:
 C1(H1), C2(H2), C3(H3), C10(H10), C12(H12), C13(H13), C14(H14), C16(H16),
 C17(H17), C18(H18), C19(H19), C21(H21), C23(H23), C24(H24), C28(H28), C33(H33),
  C34(H34)
2.d Idealised Me refined as rotating group:
 C30(H30A,H30B,H30C)
;
_olex2_submission_special_instructions 'No special instructions were received'

loop_
_space_group_symop_operation_xyz
'x, y, z'
'-x, -y, -z'

loop_
_atom_site_label
_atom_site_type_symbol
_atom_site_fract_x
_atom_site_fract_y
_atom_site_fract_z
_atom_site_U_iso_or_equiv
_atom_site_adp_type
_atom_site_occupancy
_atom_site_site_symmetry_order
_atom_site_calc_flag
_atom_site_refinement_flags_posn
_atom_site_refinement_flags_adp
_atom_site_refinement_flags_occupancy
_atom_site_disorder_assembly
_atom_site_disorder_group
F1 F 0.64754(16) 0.94035(12) 0.35323(15) 0.0555(4) Uani 1 1 d . . . . .
F2 F 0.61203(17) 1.00570(13) 0.19415(13) 0.0576(4) Uani 1 1 d . . . . .
F3 F 0.49627(16) 1.07109(12) 0.35064(18) 0.0694(6) Uani 1 1 d . . . . .
O1 O 0.50099(15) 0.79457(11) 0.31377(14) 0.0315(4) Uani 1 1 d . . . . .
O2 O 0.33729(18) 0.48838(12) 0.28602(15) 0.0391(4) Uani 1 1 d . . . . .
O3 O 0.41507(17) 0.41436(12) 0.43354(15) 0.0376(4) Uani 1 1 d . . . . .
N1 N 0.34059(18) 0.72189(13) 0.13574(15) 0.0270(4) Uani 1 1 d . . . . .
N2 N 0.1738(2) 1.08167(16) 0.47910(18) 0.0360(4) Uani 1 1 d . . . . .
C1 C 0.8305(3) 0.8786(2) -0.1786(2) 0.0404(6) Uani 1 1 d . . . . .
H1 H 0.9143 0.9235 -0.2291 0.049 Uiso 1 1 calc R U . . .
C2 C 0.8131(3) 0.7740(2) -0.1992(2) 0.0402(6) Uani 1 1 d . . . . .
H2 H 0.8853 0.7469 -0.2638 0.048 Uiso 1 1 calc R U . . .
C3 C 0.6912(2) 0.70907(18) -0.12612(19) 0.0331(5) Uani 1 1 d . . . . .
H3 H 0.6794 0.6378 -0.1413 0.040 Uiso 1 1 calc R U . . .
C4 C 0.5852(2) 0.74731(16) -0.03013(18) 0.0258(4) Uani 1 1 d . . . . .
C5 C 0.4588(2) 0.66999(17) 0.0517(2) 0.0321(5) Uani 1 1 d . . . . .
H5A H 0.4208 0.6388 0.0016 0.039 Uiso 1 1 calc R U . . .
H5B H 0.4941 0.6060 0.0979 0.039 Uiso 1 1 calc R U . . .
C6 C 0.3264(2) 0.73213(16) 0.24882(18) 0.0251(4) Uani 1 1 d . . . . .
C7 C 0.2009(2) 0.78434(15) 0.30294(18) 0.0232(4) Uani 1 1 d . . . . .
C8 C 0.1693(2) 0.81915(16) 0.42049(18) 0.0244(4) Uani 1 1 d . . . . .
H8 H 0.0755 0.8600 0.4406 0.029 Uiso 1 1 calc R U . . .
C9 C 0.1522(2) 0.72054(16) 0.52507(18) 0.0243(4) Uani 1 1 d . . . . .
C10 C 0.2209(2) 0.71487(16) 0.60278(18) 0.0262(4) Uani 1 1 d . . . . .
H10 H 0.2845 0.7746 0.5909 0.031 Uiso 1 1 calc R U . . .
C11 C 0.1994(2) 0.62210(16) 0.70059(18) 0.0258(4) Uani 1 1 d . . . . .
C12 C 0.2695(2) 0.61493(18) 0.78116(19) 0.0323(5) Uani 1 1 d . . . . .
H12 H 0.3340 0.6736 0.7706 0.039 Uiso 1 1 calc R U . . .
C13 C 0.2452(3) 0.52370(19) 0.8748(2) 0.0377(5) Uani 1 1 d . . . . .
H13 H 0.2922 0.5202 0.9289 0.045 Uiso 1 1 calc R U . . .
C14 C 0.1521(3) 0.43601(19) 0.8914(2) 0.0408(6) Uani 1 1 d . . . . .
H14 H 0.1365 0.3731 0.9562 0.049 Uiso 1 1 calc R U . . .
C15 C 0.1278(2) 0.80710(15) 0.22171(18) 0.0243(4) Uani 1 1 d . . . . .
C16 C -0.0038(2) 0.85669(16) 0.22486(19) 0.0277(4) Uani 1 1 d . . . . .
H16 H -0.0686 0.8810 0.2947 0.033 Uiso 1 1 calc R U . . .
C17 C -0.0373(3) 0.86942(18) 0.1247(2) 0.0346(5) Uani 1 1 d . . . . .
H17 H -0.1261 0.9029 0.1258 0.042 Uiso 1 1 calc R U . . .
C18 C 0.0574(3) 0.83382(18) 0.0212(2) 0.0361(5) Uani 1 1 d . . . . .
H18 H 0.0321 0.8451 -0.0469 0.043 Uiso 1 1 calc R U . . .
C19 C 0.1861(3) 0.78296(17) 0.01577(19) 0.0315(5) Uani 1 1 d . . . . .
H19 H 0.2495 0.7584 -0.0544 0.038 Uiso 1 1 calc R U . . .
C20 C 0.2199(2) 0.76883(16) 0.11751(18) 0.0260(4) Uani 1 1 d . . . . .
C21 C 0.0838(3) 0.44065(19) 0.8146(2) 0.0390(5) Uani 1 1 d . . . . .
H21 H 0.0212 0.3804 0.8262 0.047 Uiso 1 1 calc R U . . .
C22 C 0.1044(2) 0.53370(17) 0.71758(19) 0.0296(5) Uani 1 1 d . . . . .
C23 C 0.0325(3) 0.54197(19) 0.6378(2) 0.0354(5) Uani 1 1 d . . . . .
H23 H -0.0332 0.4839 0.6494 0.043 Uiso 1 1 calc R U . . .
C24 C 0.0561(2) 0.63202(18) 0.54463(19) 0.0316(5) Uani 1 1 d . . . . .
H24 H 0.0071 0.6355 0.4919 0.038 Uiso 1 1 calc R U . . .
C25 C 0.2870(2) 0.90400(16) 0.39891(18) 0.0247(4) Uani 1 1 d . . . . .
C26 C 0.4299(2) 0.88913(16) 0.34678(19) 0.0257(4) Uani 1 1 d . . . . .
C27 C 0.4341(2) 0.70204(16) 0.30218(19) 0.0257(4) Uani 1 1 d . . . . .
C28 C 0.4742(2) 0.60072(16) 0.34384(19) 0.0288(5) Uani 1 1 d . . . . .
H28 H 0.5507 0.5945 0.3719 0.035 Uiso 1 1 calc R U . . .
C29 C 0.4025(2) 0.49756(17) 0.3474(2) 0.0300(5) Uani 1 1 d . . . . .
C30 C 0.3431(3) 0.30915(19) 0.4506(3) 0.0485(7) Uani 1 1 d . . . . .
H30A H 0.2383 0.3203 0.4788 0.073 Uiso 1 1 calc R U . . .
H30B H 0.3653 0.2518 0.5103 0.073 Uiso 1 1 calc R U . . .
H30C H 0.3768 0.2841 0.3742 0.073 Uiso 1 1 calc R U . . .
C31 C 0.5451(2) 0.97777(17) 0.3127(2) 0.0298(5) Uani 1 1 d . . . . .
C32 C 0.2314(2) 1.00612(16) 0.43995(18) 0.0254(4) Uani 1 1 d . . . . .
C33 C 0.6035(2) 0.85237(17) -0.0113(2) 0.0337(5) Uani 1 1 d . . . . .
H33 H 0.5312 0.8804 0.0526 0.040 Uiso 1 1 calc R U . . .
C34 C 0.7261(3) 0.91699(19) -0.0848(2) 0.0388(5) Uani 1 1 d . . . . .
H34 H 0.7381 0.9885 -0.0702 0.047 Uiso 1 1 calc R U . . .

loop_
_atom_site_aniso_label
_atom_site_aniso_U_11
_atom_site_aniso_U_22
_atom_site_aniso_U_33
_atom_site_aniso_U_23
_atom_site_aniso_U_13
_atom_site_aniso_U_12
F1 0.0476(9) 0.0439(8) 0.0882(12) -0.0024(8) -0.0447(9) -0.0091(7)
F2 0.0594(10) 0.0608(10) 0.0436(9) -0.0005(7) -0.0111(8) -0.0260(8)
F3 0.0384(9) 0.0391(8) 0.1213(15) -0.0461(9) -0.0044(9) -0.0035(7)
O1 0.0244(8) 0.0244(7) 0.0513(10) -0.0179(7) -0.0159(7) 0.0041(6)
O2 0.0482(10) 0.0308(8) 0.0492(10) -0.0079(7) -0.0298(9) -0.0045(7)
O3 0.0452(10) 0.0263(7) 0.0488(10) -0.0044(7) -0.0273(8) -0.0020(7)
N1 0.0258(9) 0.0263(9) 0.0283(9) -0.0114(7) -0.0068(8) 0.0008(7)
N2 0.0309(10) 0.0373(10) 0.0438(12) -0.0203(9) -0.0130(9) 0.0049(8)
C1 0.0373(14) 0.0447(13) 0.0324(13) -0.0020(10) -0.0076(11) -0.0089(11)
C2 0.0349(13) 0.0467(14) 0.0287(12) -0.0103(10) 0.0000(10) 0.0024(11)
C3 0.0363(13) 0.0315(11) 0.0287(11) -0.0114(9) -0.0072(10) 0.0029(9)
C4 0.0277(11) 0.0264(10) 0.0241(10) -0.0066(8) -0.0106(9) 0.0025(8)
C5 0.0319(12) 0.0273(10) 0.0342(12) -0.0143(9) -0.0053(10) 0.0015(9)
C6 0.0246(11) 0.0228(9) 0.0290(11) -0.0095(8) -0.0091(9) -0.0002(8)
C7 0.0221(10) 0.0211(9) 0.0259(10) -0.0067(8) -0.0077(9) -0.0002(8)
C8 0.0192(10) 0.0276(10) 0.0285(11) -0.0106(8) -0.0090(9) 0.0013(8)
C9 0.0205(10) 0.0265(10) 0.0255(10) -0.0097(8) -0.0061(8) 0.0000(8)
C10 0.0225(11) 0.0277(10) 0.0295(11) -0.0116(8) -0.0077(9) -0.0015(8)
C11 0.0238(11) 0.0278(10) 0.0256(10) -0.0104(8) -0.0072(9) 0.0021(8)
C12 0.0346(13) 0.0344(11) 0.0318(12) -0.0107(9) -0.0144(10) -0.0013(9)
C13 0.0444(14) 0.0410(12) 0.0327(12) -0.0106(10) -0.0192(11) 0.0039(10)
C14 0.0519(16) 0.0345(12) 0.0342(13) -0.0020(10) -0.0167(12) -0.0024(11)
C15 0.0258(11) 0.0215(9) 0.0255(10) -0.0048(8) -0.0095(9) -0.0027(8)
C16 0.0271(11) 0.0257(10) 0.0307(11) -0.0057(9) -0.0115(9) 0.0004(8)
C17 0.0370(13) 0.0307(11) 0.0384(13) -0.0038(10) -0.0190(11) 0.0025(9)
C18 0.0506(15) 0.0318(11) 0.0304(12) -0.0013(9) -0.0228(11) -0.0019(10)
C19 0.0444(14) 0.0261(10) 0.0216(10) -0.0044(8) -0.0096(10) -0.0045(9)
C20 0.0289(11) 0.0213(9) 0.0260(11) -0.0047(8) -0.0079(9) -0.0044(8)
C21 0.0463(15) 0.0321(12) 0.0370(13) -0.0056(10) -0.0135(11) -0.0090(10)
C22 0.0306(12) 0.0290(10) 0.0292(11) -0.0093(9) -0.0096(10) -0.0009(9)
C23 0.0354(13) 0.0353(12) 0.0374(13) -0.0088(10) -0.0136(11) -0.0097(10)
C24 0.0302(12) 0.0376(12) 0.0318(12) -0.0086(9) -0.0156(10) -0.0042(9)
C25 0.0272(11) 0.0237(10) 0.0248(10) -0.0073(8) -0.0108(9) 0.0022(8)
C26 0.0259(11) 0.0216(9) 0.0314(11) -0.0084(8) -0.0118(9) 0.0017(8)
C27 0.0213(10) 0.0253(10) 0.0329(11) -0.0133(8) -0.0091(9) 0.0006(8)
C28 0.0255(11) 0.0286(10) 0.0364(12) -0.0115(9) -0.0142(10) 0.0040(8)
C29 0.0278(12) 0.0259(10) 0.0384(12) -0.0112(9) -0.0131(10) 0.0038(8)
C30 0.0585(17) 0.0269(11) 0.0659(18) -0.0006(11) -0.0334(15) -0.0075(11)
C31 0.0273(12) 0.0251(10) 0.0366(12) -0.0103(9) -0.0099(10) 0.0024(8)
C32 0.0241(11) 0.0269(10) 0.0279(11) -0.0081(8) -0.0116(9) 0.0015(8)
C33 0.0362(13) 0.0315(11) 0.0301(12) -0.0124(9) -0.0059(10) -0.0006(9)
C34 0.0472(15) 0.0322(12) 0.0345(13) -0.0072(10) -0.0110(11) -0.0090(10)

loop_
_atom_type_symbol
_atom_type_description
_atom_type_scat_dispersion_real
_atom_type_scat_dispersion_imag
_atom_type_scat_source
C C 0.0033 0.0016 'International Tables Vol C Tables 4.2.6.8 and 6.1.1.4'
H H 0.0000 0.0000 'International Tables Vol C Tables 4.2.6.8 and 6.1.1.4'
N N 0.0061 0.0033 'International Tables Vol C Tables 4.2.6.8 and 6.1.1.4'
O O 0.0106 0.0060 'International Tables Vol C Tables 4.2.6.8 and 6.1.1.4'
F F 0.0171 0.0103 'International Tables Vol C Tables 4.2.6.8 and 6.1.1.4'

loop_
_geom_angle_atom_site_label_1
_geom_angle_atom_site_label_2
_geom_angle_atom_site_label_3
_geom_angle
_geom_angle_site_symmetry_1
_geom_angle_site_symmetry_3
_geom_angle_publ_flag
C26 O1 C27 123.91(15) . . ?
C29 O3 C30 115.52(17) . . ?
C6 N1 C5 126.78(17) . . ?
C20 N1 C5 125.93(17) . . ?
C20 N1 C6 107.28(16) . . ?
C2 C1 H1 120.2 . . ?
C34 C1 H1 120.2 . . ?
C34 C1 C2 119.6(2) . . ?
C1 C2 H2 119.9 . . ?
C3 C2 C1 120.2(2) . . ?
C3 C2 H2 119.9 . . ?
C2 C3 H3 119.8 . . ?
C2 C3 C4 120.5(2) . . ?
C4 C3 H3 119.8 . . ?
C3 C4 C5 118.36(18) . . ?
C33 C4 C3 118.7(2) . . ?
C33 C4 C5 122.93(18) . . ?
N1 C5 C4 115.25(16) . . ?
N1 C5 H5A 108.5 . . ?
N1 C5 H5B 108.5 . . ?
C4 C5 H5A 108.5 . . ?
C4 C5 H5B 108.5 . . ?
H5A C5 H5B 107.5 . . ?
N1 C6 C27 126.28(18) . . ?
C7 C6 N1 110.72(17) . . ?
C7 C6 C27 122.77(18) . . ?
C6 C7 C8 120.91(17) . . ?
C6 C7 C15 107.11(17) . . ?
C15 C7 C8 131.55(17) . . ?
C7 C8 H8 107.3 . . ?
C7 C8 C9 113.86(15) . . ?
C7 C8 C25 107.34(16) . . ?
C9 C8 H8 107.3 . . ?
C9 C8 C25 113.41(16) . . ?
C25 C8 H8 107.3 . . ?
C10 C9 C8 123.73(18) . . ?
C10 C9 C24 118.70(19) . . ?
C24 C9 C8 117.53(17) . . ?
C9 C10 H10 119.1 . . ?
C9 C10 C11 121.76(19) . . ?
C11 C10 H10 119.1 . . ?
C12 C11 C10 122.42(19) . . ?
C12 C11 C22 118.94(19) . . ?
C22 C11 C10 118.65(18) . . ?
C11 C12 H12 119.8 . . ?
C13 C12 C11 120.4(2) . . ?
C13 C12 H12 119.8 . . ?
C12 C13 H13 119.6 . . ?
C12 C13 C14 120.8(2) . . ?
C14 C13 H13 119.6 . . ?
C13 C14 H14 120.0 . . ?
C21 C14 C13 119.9(2) . . ?
C21 C14 H14 120.0 . . ?
C16 C15 C7 134.83(19) . . ?
C16 C15 C20 119.11(18) . . ?
C20 C15 C7 106.05(17) . . ?
C15 C16 H16 120.6 . . ?
C17 C16 C15 118.7(2) . . ?
C17 C16 H16 120.6 . . ?
C16 C17 H17 119.4 . . ?
C16 C17 C18 121.2(2) . . ?
C18 C17 H17 119.4 . . ?
C17 C18 H18 119.2 . . ?
C19 C18 C17 121.6(2) . . ?
C19 C18 H18 119.2 . . ?
C18 C19 H19 121.3 . . ?
C18 C19 C20 117.4(2) . . ?
C20 C19 H19 121.3 . . ?
N1 C20 C15 108.80(17) . . ?
N1 C20 C19 129.27(19) . . ?
C19 C20 C15 121.90(19) . . ?
C14 C21 H21 119.4 . . ?
C14 C21 C22 121.2(2) . . ?
C22 C21 H21 119.4 . . ?
C11 C22 C21 118.70(19) . . ?
C11 C22 C23 118.80(19) . . ?
C23 C22 C21 122.5(2) . . ?
C22 C23 H23 119.5 . . ?
C24 C23 C22 120.9(2) . . ?
C24 C23 H23 119.5 . . ?
C9 C24 H24 119.4 . . ?
C23 C24 C9 121.13(19) . . ?
C23 C24 H24 119.4 . . ?
C26 C25 C8 125.49(17) . . ?
C26 C25 C32 120.87(18) . . ?
C32 C25 C8 113.64(17) . . ?
O1 C26 C31 106.14(16) . . ?
C25 C26 O1 128.50(18) . . ?
C25 C26 C31 125.36(17) . . ?
O1 C27 C6 114.73(16) . . ?
C28 C27 O1 116.10(18) . . ?
C28 C27 C6 129.14(19) . . ?
C27 C28 H28 119.4 . . ?
C27 C28 C29 121.25(19) . . ?
C29 C28 H28 119.4 . . ?
O2 C29 O3 123.89(19) . . ?
O2 C29 C28 126.27(19) . . ?
O3 C29 C28 109.80(18) . . ?
O3 C30 H30A 109.5 . . ?
O3 C30 H30B 109.5 . . ?
O3 C30 H30C 109.5 . . ?
H30A C30 H30B 109.5 . . ?
H30A C30 H30C 109.5 . . ?
H30B C30 H30C 109.5 . . ?
F1 C31 F2 105.39(18) . . ?
F1 C31 C26 111.97(17) . . ?
F2 C31 C26 110.28(17) . . ?
F3 C31 F1 107.35(18) . . ?
F3 C31 F2 107.19(19) . . ?
F3 C31 C26 114.17(17) . . ?
N2 C32 C25 173.0(2) . . ?
C4 C33 H33 119.7 . . ?
C4 C33 C34 120.6(2) . . ?
C34 C33 H33 119.7 . . ?
C1 C34 C33 120.5(2) . . ?
C1 C34 H34 119.7 . . ?
C33 C34 H34 119.7 . . ?

loop_
_geom_bond_atom_site_label_1
_geom_bond_atom_site_label_2
_geom_bond_distance
_geom_bond_site_symmetry_2
_geom_bond_publ_flag
F1 C31 1.322(2) . ?
F2 C31 1.328(3) . ?
F3 C31 1.311(2) . ?
O1 C26 1.363(2) . ?
O1 C27 1.410(2) . ?
O2 C29 1.204(2) . ?
O3 C29 1.337(3) . ?
O3 C30 1.448(3) . ?
N1 C5 1.451(3) . ?
N1 C6 1.381(3) . ?
N1 C20 1.379(3) . ?
N2 C32 1.145(2) . ?
C1 H1 0.9500 . ?
C1 C2 1.386(3) . ?
C1 C34 1.371(3) . ?
C2 H2 0.9500 . ?
C2 C3 1.379(3) . ?
C3 H3 0.9500 . ?
C3 C4 1.394(3) . ?
C4 C5 1.508(3) . ?
C4 C33 1.383(3) . ?
C5 H5A 0.9900 . ?
C5 H5B 0.9900 . ?
C6 C7 1.361(3) . ?
C6 C27 1.459(3) . ?
C7 C8 1.510(3) . ?
C7 C15 1.430(3) . ?
C8 H8 1.0000 . ?
C8 C9 1.522(3) . ?
C8 C25 1.529(3) . ?
C9 C10 1.371(3) . ?
C9 C24 1.414(3) . ?
C10 H10 0.9500 . ?
C10 C11 1.420(3) . ?
C11 C12 1.411(3) . ?
C11 C22 1.414(3) . ?
C12 H12 0.9500 . ?
C12 C13 1.373(3) . ?
C13 H13 0.9500 . ?
C13 C14 1.396(3) . ?
C14 H14 0.9500 . ?
C14 C21 1.360(3) . ?
C15 C16 1.403(3) . ?
C15 C20 1.415(3) . ?
C16 H16 0.9500 . ?
C16 C17 1.379(3) . ?
C17 H17 0.9500 . ?
C17 C18 1.401(3) . ?
C18 H18 0.9500 . ?
C18 C19 1.376(3) . ?
C19 H19 0.9500 . ?
C19 C20 1.398(3) . ?
C21 H21 0.9500 . ?
C21 C22 1.416(3) . ?
C22 C23 1.415(3) . ?
C23 H23 0.9500 . ?
C23 C24 1.361(3) . ?
C24 H24 0.9500 . ?
C25 C26 1.342(3) . ?
C25 C32 1.437(3) . ?
C26 C31 1.509(3) . ?
C27 C28 1.325(3) . ?
C28 H28 0.9500 . ?
C28 C29 1.474(3) . ?
C30 H30A 0.9800 . ?
C30 H30B 0.9800 . ?
C30 H30C 0.9800 . ?
C33 H33 0.9500 . ?
C33 C34 1.384(3) . ?
C34 H34 0.9500 . ?

loop_
_geom_torsion_atom_site_label_1
_geom_torsion_atom_site_label_2
_geom_torsion_atom_site_label_3
_geom_torsion_atom_site_label_4
_geom_torsion
_geom_torsion_site_symmetry_1
_geom_torsion_site_symmetry_2
_geom_torsion_site_symmetry_3
_geom_torsion_site_symmetry_4
_geom_torsion_publ_flag
O1 C26 C31 F1 -50.4(2) . . . . ?
O1 C26 C31 F2 66.6(2) . . . . ?
O1 C26 C31 F3 -172.67(19) . . . . ?
O1 C27 C28 C29 174.16(18) . . . . ?
N1 C6 C7 C8 -171.99(17) . . . . ?
N1 C6 C7 C15 1.3(2) . . . . ?
N1 C6 C27 O1 108.8(2) . . . . ?
N1 C6 C27 C28 -73.2(3) . . . . ?
C1 C2 C3 C4 -0.7(3) . . . . ?
C2 C1 C34 C33 -0.4(4) . . . . ?
C2 C3 C4 C5 -176.1(2) . . . . ?
C2 C3 C4 C33 1.3(3) . . . . ?
C3 C4 C5 N1 -169.33(19) . . . . ?
C3 C4 C33 C34 -1.4(3) . . . . ?
C4 C33 C34 C1 1.0(4) . . . . ?
C5 N1 C6 C7 -179.28(18) . . . . ?
C5 N1 C6 C27 6.1(3) . . . . ?
C5 N1 C20 C15 178.05(18) . . . . ?
C5 N1 C20 C19 -3.6(3) . . . . ?
C5 C4 C33 C34 175.9(2) . . . . ?
C6 N1 C5 C4 -87.7(2) . . . . ?
C6 N1 C20 C15 -1.1(2) . . . . ?
C6 N1 C20 C19 177.3(2) . . . . ?
C6 C7 C8 C9 -65.1(2) . . . . ?
C6 C7 C8 C25 61.3(2) . . . . ?
C6 C7 C15 C16 179.1(2) . . . . ?
C6 C7 C15 C20 -1.9(2) . . . . ?
C6 C27 C28 C29 -3.7(4) . . . . ?
C7 C6 C27 O1 -65.2(3) . . . . ?
C7 C6 C27 C28 112.7(3) . . . . ?
C7 C8 C9 C10 131.41(19) . . . . ?
C7 C8 C9 C24 -50.8(2) . . . . ?
C7 C8 C25 C26 -50.7(3) . . . . ?
C7 C8 C25 C32 129.11(17) . . . . ?
C7 C15 C16 C17 177.1(2) . . . . ?
C7 C15 C20 N1 1.8(2) . . . . ?
C7 C15 C20 C19 -176.65(18) . . . . ?
C8 C7 C15 C16 -8.6(4) . . . . ?
C8 C7 C15 C20 170.4(2) . . . . ?
C8 C9 C10 C11 178.73(18) . . . . ?
C8 C9 C24 C23 -178.6(2) . . . . ?
C8 C25 C26 O1 -7.3(3) . . . . ?
C8 C25 C26 C31 172.57(19) . . . . ?
C9 C8 C25 C26 76.0(3) . . . . ?
C9 C8 C25 C32 -104.23(19) . . . . ?
C9 C10 C11 C12 179.85(19) . . . . ?
C9 C10 C11 C22 -0.1(3) . . . . ?
C10 C9 C24 C23 -0.7(3) . . . . ?
C10 C11 C12 C13 179.8(2) . . . . ?
C10 C11 C22 C21 179.49(19) . . . . ?
C10 C11 C22 C23 -1.1(3) . . . . ?
C11 C12 C13 C14 0.7(3) . . . . ?
C11 C22 C23 C24 1.3(3) . . . . ?
C12 C11 C22 C21 -0.4(3) . . . . ?
C12 C11 C22 C23 179.02(19) . . . . ?
C12 C13 C14 C21 -0.3(4) . . . . ?
C13 C14 C21 C22 -0.4(4) . . . . ?
C14 C21 C22 C11 0.8(3) . . . . ?
C14 C21 C22 C23 -178.6(2) . . . . ?
C15 C7 C8 C9 123.4(2) . . . . ?
C15 C7 C8 C25 -110.2(2) . . . . ?
C15 C16 C17 C18 0.0(3) . . . . ?
C16 C15 C20 N1 -178.98(17) . . . . ?
C16 C15 C20 C19 2.5(3) . . . . ?
C16 C17 C18 C19 1.2(3) . . . . ?
C17 C18 C19 C20 -0.5(3) . . . . ?
C18 C19 C20 N1 -179.5(2) . . . . ?
C18 C19 C20 C15 -1.3(3) . . . . ?
C20 N1 C5 C4 93.4(2) . . . . ?
C20 N1 C6 C7 -0.2(2) . . . . ?
C20 N1 C6 C27 -174.81(19) . . . . ?
C20 C15 C16 C17 -1.8(3) . . . . ?
C21 C22 C23 C24 -179.2(2) . . . . ?
C22 C11 C12 C13 -0.3(3) . . . . ?
C22 C23 C24 C9 -0.5(3) . . . . ?
C24 C9 C10 C11 0.9(3) . . . . ?
C25 C8 C9 C10 8.3(3) . . . . ?
C25 C8 C9 C24 -173.91(17) . . . . ?
C25 C26 C31 F1 129.7(2) . . . . ?
C25 C26 C31 F2 -113.3(2) . . . . ?
C25 C26 C31 F3 7.4(3) . . . . ?
C26 O1 C27 C6 39.4(3) . . . . ?
C26 O1 C27 C28 -138.8(2) . . . . ?
C27 O1 C26 C25 16.3(3) . . . . ?
C27 O1 C26 C31 -163.57(18) . . . . ?
C27 C6 C7 C8 2.9(3) . . . . ?
C27 C6 C7 C15 176.18(18) . . . . ?
C27 C28 C29 O2 23.3(3) . . . . ?
C27 C28 C29 O3 -154.3(2) . . . . ?
C30 O3 C29 O2 -0.4(3) . . . . ?
C30 O3 C29 C28 177.19(19) . . . . ?
C32 C25 C26 O1 172.90(19) . . . . ?
C32 C25 C26 C31 -7.2(3) . . . . ?
C33 C4 C5 N1 13.4(3) . . . . ?
C34 C1 C2 C3 0.2(4) . . . . ?
